data_7054615
loop_
_publ_author_name
'Forder, Thomas R.'
'Jones, Matthew D.'

_publ_section_title
;
 Synthesis and characterisation of aluminium(iii) imine bis(phenolate)
 complexes with application for the polymerisation of rac-LA
;
_journal_issue 3
_journal_name_full 'New J. Chem.'
_journal_page_first 1974
_journal_paper_doi 10.1039/C4NJ02228A
_journal_volume 39
_journal_year 2015
_chemical_formula_sum 'C14 H11 Cl2 N O2'
_chemical_formula_weight 296.14
_chemical_name_systematic
;
 ?
;
_space_group_IT_number 14
_symmetry_cell_setting monoclinic
_symmetry_space_group_name_Hall '-P 2yn'
_symmetry_space_group_name_H-M 'P 1 21/n 1'
_atom_sites_solution_hydrogens geom
_atom_sites_solution_primary direct
_atom_sites_solution_secondary difmap
_audit_creation_method SHELXL-97
_audit_update_record
;
2014-12-03 deposited with the CCDC.
2015-01-06 downloaded from the CCDC.
;
_cell_angle_alpha 90.00
_cell_angle_beta 95.121(4)
_cell_angle_gamma 90.00
_cell_formula_units_Z 4
_cell_length_a 8.0410(5)
_cell_length_b 8.6470(6)
_cell_length_c 18.7420(10)
_cell_measurement_reflns_used 16496
_cell_measurement_temperature 150(2)
_cell_measurement_theta_max 27.48
_cell_measurement_theta_min 3.51
_cell_volume 1297.94(14)
_computing_cell_refinement 'HKL Scalepack (Otwinski & Minor, 1997)'
_computing_data_collection 'Collect (Nonius BV, 1997-2000)'
_computing_data_reduction 'HKL Denzo & Scalepack (Otwinski & Minor 1997)'
_computing_molecular_graphics 'Ortep-3 for Windows (Farrugia, 1997)'
_computing_publication_material 'WinGX publication routines (Farrugia, 1999)'
_computing_structure_refinement 'SHELXL-97 (Sheldrick, 1997)'
_computing_structure_solution
;
 SIR97- Altomare A., Burla M.C., Camalli M., Cascarano G.L., Giacovazzo C. ,
 Guagliardi A., Moliterni A.G.G., Polidori G.,Spagna R.
 (1999) J. Appl. Cryst. 32, 115-119.
;
_diffrn_ambient_temperature 150(2)
_diffrn_measured_fraction_theta_full 0.993
_diffrn_measured_fraction_theta_max 0.993
_diffrn_measurement_device_type 'nonius kappa ccd'
_diffrn_measurement_method ccd
_diffrn_radiation_monochromator graphite
_diffrn_radiation_source 'fine-focus sealed tube'
_diffrn_radiation_type MoK\a
_diffrn_radiation_wavelength 0.71073
_diffrn_reflns_av_R_equivalents 0.0503
_diffrn_reflns_av_sigmaI/netI 0.0286
_diffrn_reflns_limit_h_max 10
_diffrn_reflns_limit_h_min -10
_diffrn_reflns_limit_k_max 11
_diffrn_reflns_limit_k_min -11
_diffrn_reflns_limit_l_max 24
_diffrn_reflns_limit_l_min -24
_diffrn_reflns_number 21524
_diffrn_reflns_theta_full 27.44
_diffrn_reflns_theta_max 27.44
_diffrn_reflns_theta_min 3.57
_exptl_absorpt_coefficient_mu 0.496
_exptl_absorpt_correction_type none
_exptl_crystal_colour red
_exptl_crystal_density_diffrn 1.515
_exptl_crystal_density_method 'not measured'
_exptl_crystal_description block
_exptl_crystal_F_000 608
_exptl_crystal_size_max 0.20
_exptl_crystal_size_mid 0.10
_exptl_crystal_size_min 0.10
_refine_diff_density_max 0.221
_refine_diff_density_min -0.403
_refine_diff_density_rms 0.070
_refine_ls_extinction_method none
_refine_ls_goodness_of_fit_ref 1.031
_refine_ls_hydrogen_treatment mixed
_refine_ls_matrix_type full
_refine_ls_number_parameters 175
_refine_ls_number_reflns 2946
_refine_ls_number_restraints 0
_refine_ls_restrained_S_all 1.031
_refine_ls_R_factor_all 0.0482
_refine_ls_R_factor_gt 0.0357
_refine_ls_shift/su_max 0.001
_refine_ls_shift/su_mean 0.000
_refine_ls_structure_factor_coef Fsqd
_refine_ls_weighting_details 'calc w=1/[\s^2^(Fo^2^)+(0.0497P)^2^+0.5404P] where P=(Fo^2^+2Fc^2^)/3'
_refine_ls_weighting_scheme calc
_refine_ls_wR_factor_gt 0.0857
_refine_ls_wR_factor_ref 0.0930
_reflns_number_gt 2442
_reflns_number_total 2946
_reflns_threshold_expression >2sigma(I)
_cod_data_source_file c4nj02228a2.cif
_cod_data_source_block 4H2
_cod_depositor_comments 'Adding full bibliography for 7054610--7054616.cif.'
_cod_original_sg_symbol_H-M P21/n
_cod_database_code 7054615

loop_
_symmetry_equiv_pos_as_xyz
'x, y, z'
'-x+1/2, y+1/2, -z+1/2'
'-x, -y, -z'
'x-1/2, -y-1/2, z-1/2'

loop_
_atom_site_label
_atom_site_type_symbol
_atom_site_fract_x
_atom_site_fract_y
_atom_site_fract_z
_atom_site_U_iso_or_equiv
_atom_site_adp_type
_atom_site_occupancy
_atom_site_symmetry_multiplicity
_atom_site_calc_flag
_atom_site_refinement_flags
Cl1 Cl 0.16672(6) -0.40680(5) 0.54231(2) 0.03194(13) Uani 1 1 d .
O1 O 0.38722(16) 0.57636(14) 0.39623(7) 0.0306(3) Uani 1 1 d .
N1 N 0.22036(18) 0.26343(16) 0.40929(8) 0.0264(3) Uani 1 1 d .
C1 C 0.4372(2) 0.50592(19) 0.33739(9) 0.0251(4) Uani 1 1 d .
Cl2 Cl 0.52948(5) 0.06325(5) 0.66369(2) 0.02845(13) Uani 1 1 d .
O2 O 0.38488(15) 0.24076(13) 0.53656(6) 0.0283(3) Uani 1 1 d .
C2 C 0.5848(2) 0.5432(2) 0.30730(10) 0.0316(4) Uani 1 1 d .
H2 H 0.6541 0.6244 0.3270 0.038 Uiso 1 1 calc R
C3 C 0.6293(3) 0.4609(3) 0.24847(10) 0.0393(5) Uani 1 1 d .
H3 H 0.7302 0.4856 0.2282 0.047 Uiso 1 1 calc R
C4 C 0.5287(3) 0.3429(3) 0.21869(10) 0.0407(5) Uani 1 1 d .
H4 H 0.5608 0.2866 0.1786 0.049 Uiso 1 1 calc R
C5 C 0.3811(2) 0.3080(2) 0.24790(9) 0.0336(4) Uani 1 1 d .
H5 H 0.3114 0.2281 0.2273 0.040 Uiso 1 1 calc R
C6 C 0.3333(2) 0.38862(19) 0.30723(9) 0.0260(4) Uani 1 1 d .
C7 C 0.1775(2) 0.3488(2) 0.34211(9) 0.0299(4) Uani 1 1 d .
H7A H 0.1169 0.4448 0.3524 0.036 Uiso 1 1 calc R
H7B H 0.1033 0.2847 0.3091 0.036 Uiso 1 1 calc R
C8 C 0.1795(2) 0.1206(2) 0.41869(9) 0.0255(4) Uani 1 1 d .
C9 C 0.2312(2) 0.03205(19) 0.48067(8) 0.0230(3) Uani 1 1 d .
C10 C 0.3395(2) 0.09941(18) 0.53768(9) 0.0225(3) Uani 1 1 d .
C11 C 0.3906(2) -0.00587(19) 0.59464(9) 0.0228(3) Uani 1 1 d .
C12 C 0.3375(2) -0.15628(19) 0.59645(8) 0.0237(3) Uani 1 1 d .
H12 H 0.3731 -0.2206 0.6360 0.028 Uiso 1 1 calc R
C13 C 0.2302(2) -0.21494(19) 0.53976(9) 0.0243(3) Uani 1 1 d .
C14 C 0.1793(2) -0.12383(19) 0.48262(9) 0.0250(3) Uani 1 1 d .
H14 H 0.1086 -0.1653 0.4440 0.030 Uiso 1 1 calc R
H8 H 0.1066 0.0805 0.3787 0.039(6) Uiso 1 1 d R
H1A H 0.2768 0.3150 0.4461 0.046(6) Uiso 1 1 d R
H1B H 0.4623 0.6546 0.4137 0.064(8) Uiso 1 1 d R

loop_
_atom_site_aniso_label
_atom_site_aniso_U_11
_atom_site_aniso_U_22
_atom_site_aniso_U_33
_atom_site_aniso_U_23
_atom_site_aniso_U_13
_atom_site_aniso_U_12
Cl1 0.0401(3) 0.0211(2) 0.0338(2) 0.00116(16) -0.00135(19) -0.00789(17)
O1 0.0344(7) 0.0288(7) 0.0291(6) -0.0073(5) 0.0049(5) -0.0071(5)
N1 0.0292(7) 0.0232(7) 0.0258(7) 0.0020(6) -0.0039(6) -0.0028(6)
C1 0.0306(9) 0.0208(8) 0.0232(8) 0.0027(6) -0.0004(7) 0.0021(7)
Cl2 0.0330(2) 0.0270(2) 0.0239(2) -0.00206(15) -0.00563(17) -0.00443(16)
O2 0.0356(7) 0.0203(6) 0.0280(6) -0.0007(5) -0.0031(5) -0.0060(5)
C2 0.0310(9) 0.0305(9) 0.0329(9) 0.0079(7) 0.0014(8) -0.0011(7)
C3 0.0355(10) 0.0510(12) 0.0325(10) 0.0140(9) 0.0087(8) 0.0131(9)
C4 0.0489(12) 0.0483(12) 0.0242(9) -0.0004(8) -0.0004(8) 0.0211(10)
C5 0.0451(11) 0.0276(9) 0.0254(9) -0.0008(7) -0.0125(8) 0.0102(8)
C6 0.0315(9) 0.0205(8) 0.0246(8) 0.0041(6) -0.0051(7) 0.0026(7)
C7 0.0306(9) 0.0259(9) 0.0312(9) 0.0080(7) -0.0077(7) -0.0033(7)
C8 0.0237(8) 0.0246(8) 0.0273(8) 0.0002(7) -0.0020(7) -0.0017(7)
C9 0.0233(8) 0.0224(8) 0.0229(8) 0.0002(6) 0.0006(6) -0.0016(6)
C10 0.0229(8) 0.0206(8) 0.0241(8) -0.0018(6) 0.0024(6) -0.0005(6)
C11 0.0236(8) 0.0232(8) 0.0211(8) -0.0020(6) -0.0003(6) -0.0011(6)
C12 0.0251(8) 0.0243(8) 0.0215(8) 0.0017(6) 0.0008(6) 0.0008(7)
C13 0.0255(8) 0.0193(8) 0.0282(8) -0.0009(6) 0.0025(7) -0.0033(6)
C14 0.0246(8) 0.0245(8) 0.0252(8) -0.0010(7) -0.0017(7) -0.0034(7)

loop_
_atom_type_symbol
_atom_type_description
_atom_type_scat_dispersion_real
_atom_type_scat_dispersion_imag
_atom_type_scat_source
C C 0.0033 0.0016 'International Tables Vol C Tables 4.2.6.8 and 6.1.1.4'
H H 0.0000 0.0000 'International Tables Vol C Tables 4.2.6.8 and 6.1.1.4'
O O 0.0106 0.0060 'International Tables Vol C Tables 4.2.6.8 and 6.1.1.4'
N N 0.0061 0.0033 'International Tables Vol C Tables 4.2.6.8 and 6.1.1.4'
Cl Cl 0.1484 0.1585 'International Tables Vol C Tables 4.2.6.8 and 6.1.1.4'

loop_
_geom_angle_atom_site_label_1
_geom_angle_atom_site_label_2
_geom_angle_atom_site_label_3
_geom_angle
C1 O1 H1B 112.2
C8 N1 C7 123.46(14)
C8 N1 H1A 118.8
C7 N1 H1A 117.8
O1 C1 C6 116.44(15)
O1 C1 C2 123.41(16)
C6 C1 C2 120.14(16)
C3 C2 C1 119.46(18)
C3 C2 H2 120.3
C1 C2 H2 120.3
C2 C3 C4 120.96(18)
C2 C3 H3 119.5
C4 C3 H3 119.5
C5 C4 C3 119.41(18)
C5 C4 H4 120.3
C3 C4 H4 120.3
C4 C5 C6 120.90(18)
C4 C5 H5 119.5
C6 C5 H5 119.5
C5 C6 C1 119.11(17)
C5 C6 C7 122.11(16)
C1 C6 C7 118.72(15)
N1 C7 C6 110.23(14)
N1 C7 H7A 109.6
C6 C7 H7A 109.6
N1 C7 H7B 109.6
C6 C7 H7B 109.6
H7A C7 H7B 108.1
N1 C8 C9 124.45(15)
N1 C8 H8 112.2
C9 C8 H8 123.3
C14 C9 C8 117.99(15)
C14 C9 C10 121.83(15)
C8 C9 C10 120.11(15)
O2 C10 C11 123.81(15)
O2 C10 C9 122.01(15)
C11 C10 C9 114.18(14)
C12 C11 C10 123.45(15)
C12 C11 Cl2 119.27(12)
C10 C11 Cl2 117.27(12)
C11 C12 C13 119.78(15)
C11 C12 H12 120.1
C13 C12 H12 120.1
C14 C13 C12 120.51(15)
C14 C13 Cl1 120.35(13)
C12 C13 Cl1 119.13(13)
C13 C14 C9 120.21(15)
C13 C14 H14 119.9
C9 C14 H14 119.9

loop_
_geom_bond_atom_site_label_1
_geom_bond_atom_site_label_2
_geom_bond_distance
Cl1 C13 1.7376(17)
O1 C1 1.352(2)
O1 H1B 0.9458
N1 C8 1.294(2)
N1 C7 1.473(2)
N1 H1A 0.9085
C1 C6 1.401(2)
C1 C2 1.396(2)
Cl2 C11 1.7379(16)
O2 C10 1.276(2)
C2 C3 1.386(3)
C2 H2 0.9500
C3 C4 1.388(3)
C3 H3 0.9500
C4 C5 1.383(3)
C4 H4 0.9500
C5 C6 1.395(2)
C5 H5 0.9500
C6 C7 1.504(3)
C7 H7A 0.9900
C7 H7B 0.9900
C8 C9 1.422(2)
C8 H8 0.9738
C9 C14 1.413(2)
C9 C10 1.440(2)
C10 C11 1.435(2)
C11 C12 1.370(2)
C12 C13 1.402(2)
C12 H12 0.9500
C13 C14 1.363(2)
C14 H14 0.9500

loop_
_geom_hbond_atom_site_label_D
_geom_hbond_atom_site_label_H
_geom_hbond_atom_site_label_A
_geom_hbond_distance_DH
_geom_hbond_distance_HA
_geom_hbond_distance_DA
_geom_hbond_angle_DHA
_geom_hbond_site_symmetry_A
O1 H1B O2 0.95 1.73 2.6520(16) 164.0 3_666
O1 H1B Cl2 0.95 2.84 3.3993(13) 118.7 3_666
N1 H1A O2 0.91 1.94 2.6297(18) 130.9 .
